data_7108226
loop_
_publ_author_name
'Remi Chauvin'
'Arnaud Rives'
'Iaroslav Baglai'
'Volodymyr Malytskyi'
'Valerie Maraval'
'Nathalie Saffon'
'Zoia Voitenko'

_publ_section_title
;
 Highly pi electron-rich macro-aromatics:
 bis(p-aminophenyl)-carbo-benzenes and their DBA acyclic references
;
_journal_name_full Chem.Commun.
_journal_page_first 8763
_journal_paper_doi 10.1039/c2cc34176j
_journal_volume 48
_journal_year 2012
_chemical_formula_sum 'C54.5 H33 Cl N2'
_chemical_formula_weight 751.28
_chemical_name_systematic
;
?
;
_space_group_IT_number 19
_symmetry_cell_setting orthorhombic
_symmetry_space_group_name_Hall 'P 2ac 2ab'
_symmetry_space_group_name_H-M 'P 21 21 21'
_atom_sites_solution_hydrogens geom
_atom_sites_solution_primary direct
_atom_sites_solution_secondary difmap
_audit_creation_method SHELXL-97
_cell_angle_alpha 90.00
_cell_angle_beta 90.00
_cell_angle_gamma 90.00
_cell_formula_units_Z 4
_cell_length_a 12.456(4)
_cell_length_b 16.127(5)
_cell_length_c 20.503(7)
_cell_measurement_reflns_used 1875
_cell_measurement_temperature 193(2)
_cell_measurement_theta_max 12.05
_cell_measurement_theta_min 2.57
_cell_volume 4119(2)
_computing_cell_refinement 'Bruker SAINT'
_computing_data_collection 'Bruker APEX2'
_computing_data_reduction 'Bruker SAINT'
_computing_molecular_graphics 'Bruker SHELXTL'
_computing_publication_material 'Bruker SHELXTL'
_computing_structure_refinement 'SHELXL-97 (Sheldrick, 2008)'
_computing_structure_solution 'SHELXS-97 (Sheldrick, 2008)'
_diffrn_ambient_temperature 193(2)
_diffrn_measured_fraction_theta_full 0.987
_diffrn_measured_fraction_theta_max 0.987
_diffrn_measurement_device_type 'Bruker kappa APEX-II CCD Quazar'
_diffrn_measurement_method 'phi and omega scans'
_diffrn_radiation_monochromator graphite
_diffrn_radiation_source 'fine-focus sealed tube'
_diffrn_radiation_type MoK\a
_diffrn_radiation_wavelength 0.71073
_diffrn_reflns_av_R_equivalents 0.3206
_diffrn_reflns_av_sigmaI/netI 0.2292
_diffrn_reflns_limit_h_max 14
_diffrn_reflns_limit_h_min -14
_diffrn_reflns_limit_k_max 18
_diffrn_reflns_limit_k_min -15
_diffrn_reflns_limit_l_max 23
_diffrn_reflns_limit_l_min -23
_diffrn_reflns_number 76028
_diffrn_reflns_theta_full 24.40
_diffrn_reflns_theta_max 24.40
_diffrn_reflns_theta_min 5.10
_exptl_absorpt_coefficient_mu 0.133
_exptl_absorpt_correction_T_max 0.9934
_exptl_absorpt_correction_T_min 0.9247
_exptl_absorpt_correction_type multi-scan
_exptl_absorpt_process_details 'SADABS (Bruker-AXS)'
_exptl_crystal_colour red
_exptl_crystal_density_diffrn 1.212
_exptl_crystal_density_method 'not measured'
_exptl_crystal_description plate
_exptl_crystal_F_000 1564
_exptl_crystal_size_max 0.60
_exptl_crystal_size_mid 0.10
_exptl_crystal_size_min 0.05
_refine_diff_density_max 0.161
_refine_diff_density_min -0.152
_refine_diff_density_rms 0.036
_refine_ls_abs_structure_details 'Flack H D (1983), Acta Cryst. A39, 876-881'
_refine_ls_abs_structure_Flack 0.8(4)
_refine_ls_extinction_method none
_refine_ls_goodness_of_fit_ref 0.960
_refine_ls_hydrogen_treatment constr
_refine_ls_matrix_type full
_refine_ls_number_parameters 566
_refine_ls_number_reflns 6723
_refine_ls_number_restraints 139
_refine_ls_restrained_S_all 0.966
_refine_ls_R_factor_all 0.2890
_refine_ls_R_factor_gt 0.0792
_refine_ls_shift/su_max 0.000
_refine_ls_shift/su_mean 0.000
_refine_ls_structure_factor_coef Fsqd
_refine_ls_weighting_details 'calc w=1/[\s^2^(Fo^2^)+(0.0944P)^2^+0.0000P] where P=(Fo^2^+2Fc^2^)/3'
_refine_ls_weighting_scheme calc
_refine_ls_wR_factor_gt 0.1564
_refine_ls_wR_factor_ref 0.2387
_reflns_number_gt 2110
_reflns_number_total 6723
_reflns_threshold_expression >2sigma(I)
_cod_data_source_file c2cc34176j.txt
_cod_data_source_block 6
_cod_original_cell_volume 4118(2)
_cod_original_sg_symbol_H-M P2(1)2(1)2(1)
_cod_original_formula_sum 'C54.50 H33 Cl N2'
_cod_database_code 7108226

loop_
_symmetry_equiv_pos_as_xyz
'x, y, z'
'-x+1/2, -y, z+1/2'
'-x, y+1/2, -z+1/2'
'x+1/2, -y+1/2, -z'

loop_
_atom_site_label
_atom_site_type_symbol
_atom_site_fract_x
_atom_site_fract_y
_atom_site_fract_z
_atom_site_U_iso_or_equiv
_atom_site_adp_type
_atom_site_occupancy
_atom_site_symmetry_multiplicity
_atom_site_calc_flag
_atom_site_refinement_flags
_atom_site_disorder_assembly
_atom_site_disorder_group
C1 C 0.8697(7) 0.5575(5) 0.2066(4) 0.084(2) Uani 1 1 d . . .
C2 C 0.8419(6) 0.4721(6) 0.2039(4) 0.079(2) Uani 1 1 d . . .
C3 C 0.8194(7) 0.4006(6) 0.2048(4) 0.090(3) Uani 1 1 d . . .
C4 C 0.7946(8) 0.3154(5) 0.2063(4) 0.080(2) Uani 1 1 d . . .
C5 C 0.7013(9) 0.2920(5) 0.2405(5) 0.079(3) Uani 1 1 d . . .
C6 C 0.6231(9) 0.2737(5) 0.2701(4) 0.076(2) Uani 1 1 d . . .
C7 C 0.5337(7) 0.2514(4) 0.3046(4) 0.068(2) Uani 1 1 d . . .
C8 C 0.4696(7) 0.3115(6) 0.3347(4) 0.074(2) Uani 1 1 d . . .
C9 C 0.4163(8) 0.3619(6) 0.3616(4) 0.080(3) Uani 1 1 d . . .
C10 C 0.3485(8) 0.4175(6) 0.3938(4) 0.082(3) Uani 1 1 d . . .
C11 C 0.3817(7) 0.5003(6) 0.3969(4) 0.081(3) Uani 1 1 d . . .
C12 C 0.4080(7) 0.5726(6) 0.4021(4) 0.081(2) Uani 1 1 d . . .
C13 C 0.4384(8) 0.6582(5) 0.4051(4) 0.079(3) Uani 1 1 d . . .
C14 C 0.5320(9) 0.6779(5) 0.3725(5) 0.076(2) Uani 1 1 d . . .
C15 C 0.6143(9) 0.6995(5) 0.3436(5) 0.076(3) Uani 1 1 d . . .
C16 C 0.7030(7) 0.7218(5) 0.3095(4) 0.075(2) Uani 1 1 d . . .
C17 C 0.7581(7) 0.6619(6) 0.2753(4) 0.080(2) Uani 1 1 d . . .
C18 C 0.8102(7) 0.6124(5) 0.2445(4) 0.080(2) Uani 1 1 d . . .
C20 C 0.9576(7) 0.5889(6) 0.1665(5) 0.080(2) Uani 1 1 d . . .
C21 C 0.9908(8) 0.5520(6) 0.1096(5) 0.094(3) Uani 1 1 d . B .
H21 H 0.9552 0.5040 0.0936 0.113 Uiso 1 1 calc R . .
C22 C 1.0781(9) 0.5860(7) 0.0749(5) 0.119(3) Uani 1 1 d D . .
H22 H 1.1022 0.5602 0.0359 0.143 Uiso 1 1 calc R A 1
C23 C 1.1291(11) 0.6572(8) 0.0975(7) 0.146(3) Uani 0.50 1 d PU B 1
N2 N 1.2123(16) 0.6907(10) 0.0670(9) 0.166(6) Uani 0.50 1 d PDU B 1
H2A H 1.2427 0.7358 0.0827 0.199 Uiso 0.50 1 calc PR B 1
H2B H 1.2372 0.6679 0.0310 0.199 Uiso 0.50 1 calc PR B 1
C23' C 1.1291(11) 0.6572(8) 0.0975(7) 0.146(3) Uani 0.50 1 d PU B 2
H23' H 1.1886 0.6800 0.0748 0.175 Uiso 0.50 1 calc PR B 2
C24 C 1.0927(10) 0.6923(7) 0.1517(5) 0.119(4) Uani 1 1 d D . .
H24 H 1.1261 0.7418 0.1665 0.143 Uiso 1 1 calc R B 1
C25 C 1.0095(8) 0.6607(5) 0.1872(5) 0.098(3) Uani 1 1 d . B .
H25 H 0.9870 0.6878 0.2260 0.117 Uiso 1 1 calc R . .
C26 C 0.8633(8) 0.2545(5) 0.1734(4) 0.077(2) Uani 1 1 d . . .
C27 C 0.8371(8) 0.1704(6) 0.1761(4) 0.103(3) Uani 1 1 d . D .
H27 H 0.7741 0.1523 0.1980 0.124 Uiso 1 1 calc R . .
C28 C 0.9043(10) 0.1143(5) 0.1463(5) 0.107(3) Uani 1 1 d . . .
H28 H 0.8864 0.0571 0.1485 0.128 Uiso 1 1 calc R C 1
C29 C 0.9943(10) 0.1362(7) 0.1143(6) 0.113(3) Uani 0.50 1 d PU D 1
H29 H 1.0378 0.0958 0.0933 0.136 Uiso 0.50 1 calc PR D 1
C29' C 0.9943(10) 0.1362(7) 0.1143(6) 0.113(3) Uani 0.50 1 d PU D 2
N1' N 1.0596(13) 0.0757(10) 0.0871(8) 0.137(5) Uani 0.50 1 d PU D 2
H1C H 1.0423 0.0231 0.0909 0.164 Uiso 0.50 1 calc PR D 2
H1D H 1.1185 0.0901 0.0662 0.164 Uiso 0.50 1 calc PR D 2
C30 C 1.0216(7) 0.2198(6) 0.1127(4) 0.099(3) Uani 1 1 d . . .
H30 H 1.0857 0.2366 0.0914 0.119 Uiso 1 1 calc R D 1
C31 C 0.9563(8) 0.2792(5) 0.1418(4) 0.094(3) Uani 1 1 d . D .
H31 H 0.9754 0.3362 0.1401 0.113 Uiso 1 1 calc R . .
C32 C 0.5007(8) 0.1632(5) 0.3100(4) 0.078(2) Uani 1 1 d . . .
C33 C 0.5476(7) 0.1039(6) 0.2703(4) 0.091(3) Uani 1 1 d . . .
H33 H 0.6026 0.1190 0.2404 0.109 Uiso 1 1 calc R . .
C34 C 0.5128(10) 0.0208(6) 0.2746(5) 0.101(3) Uani 1 1 d . . .
H34 H 0.5423 -0.0190 0.2455 0.121 Uiso 1 1 calc R . .
C35 C 0.4403(10) -0.0040(6) 0.3180(6) 0.111(3) Uani 1 1 d . . .
H35 H 0.4200 -0.0606 0.3211 0.133 Uiso 1 1 calc R . .
C36 C 0.3950(8) 0.0552(7) 0.3585(5) 0.110(3) Uani 1 1 d . . .
H36 H 0.3424 0.0395 0.3897 0.132 Uiso 1 1 calc R . .
C37 C 0.4269(8) 0.1384(6) 0.3536(5) 0.105(3) Uani 1 1 d . . .
H37 H 0.3955 0.1783 0.3819 0.126 Uiso 1 1 calc R . .
C38 C 0.2476(8) 0.3909(6) 0.4235(4) 0.081(2) Uani 1 1 d D . .
C39 C 0.2125(8) 0.3089(6) 0.4152(4) 0.108(3) Uani 1 1 d D F .
H39 H 0.2548 0.2714 0.3904 0.130 Uiso 1 1 calc R . .
C40 C 0.1190(9) 0.2822(7) 0.4421(5) 0.128(4) Uani 1 1 d D . .
H40 H 0.0943 0.2275 0.4340 0.154 Uiso 1 1 calc R E 1
C41 C 0.0603(10) 0.3346(8) 0.4809(6) 0.132(3) Uani 0.50 1 d PDU F 1
N1 N -0.0433(16) 0.3086(11) 0.4990(9) 0.168(6) Uani 0.50 1 d PDU F 1
H1A H -0.0680 0.2604 0.4855 0.202 Uiso 0.50 1 calc PR F 1
H1B H -0.0834 0.3405 0.5239 0.202 Uiso 0.50 1 calc PR F 1
C41' C 0.0603(10) 0.3346(8) 0.4809(6) 0.132(3) Uani 0.50 1 d PU F 2
H41' H -0.0027 0.3148 0.5020 0.158 Uiso 0.50 1 calc PR F 2
C42 C 0.0928(10) 0.4171(7) 0.4896(6) 0.136(4) Uani 1 1 d . . .
H42 H 0.0508 0.4546 0.5146 0.163 Uiso 1 1 calc R F 1
C43 C 0.1868(10) 0.4419(7) 0.4611(5) 0.107(3) Uani 1 1 d . F .
H43 H 0.2105 0.4972 0.4678 0.129 Uiso 1 1 calc R . .
C44 C 0.3699(9) 0.7184(6) 0.4353(4) 0.081(2) Uani 1 1 d . . .
C45 C 0.2817(10) 0.6974(6) 0.4713(5) 0.102(3) Uani 1 1 d . H .
H45 H 0.2659 0.6404 0.4780 0.123 Uiso 1 1 calc R . .
C46 C 0.2144(9) 0.7570(8) 0.4985(5) 0.114(3) Uani 1 1 d . . .
H46 H 0.1535 0.7409 0.5233 0.137 Uiso 1 1 calc R G 1
C47 C 0.2376(11) 0.8406(7) 0.4888(5) 0.118(3) Uani 0.50 1 d PU H 1
H47 H 0.1894 0.8821 0.5038 0.142 Uiso 0.50 1 calc PR H 1
C47' C 0.2376(11) 0.8406(7) 0.4888(5) 0.118(3) Uani 0.50 1 d PU H 2
N2' N 0.1780(15) 0.9035(10) 0.5117(8) 0.144(5) Uani 0.50 1 d PU H 2
H2C H 0.1995 0.9550 0.5060 0.173 Uiso 0.50 1 calc PR H 2
H2D H 0.1174 0.8933 0.5322 0.173 Uiso 0.50 1 calc PR H 2
C48 C 0.3282(10) 0.8619(6) 0.4582(5) 0.116(3) Uani 1 1 d . . .
H48 H 0.3482 0.9187 0.4563 0.140 Uiso 1 1 calc R H 1
C49 C 0.3948(8) 0.8018(6) 0.4287(4) 0.099(3) Uani 1 1 d . H .
H49 H 0.4562 0.8183 0.4046 0.119 Uiso 1 1 calc R . .
C50 C 0.7390(5) 0.8092(3) 0.3052(3) 0.078(2) Uani 1 1 d G . .
C51 C 0.8137(5) 0.8322(4) 0.2581(3) 0.091(3) Uani 1 1 d G . .
H51 H 0.8415 0.7919 0.2289 0.110 Uiso 1 1 calc R . .
C52 C 0.8476(4) 0.9141(5) 0.2540(3) 0.110(3) Uani 1 1 d G . .
H52 H 0.8987 0.9298 0.2218 0.132 Uiso 1 1 calc R . .
C53 C 0.8069(6) 0.9730(3) 0.2968(4) 0.106(3) Uani 1 1 d G . .
H53 H 0.8301 1.0290 0.2939 0.127 Uiso 1 1 calc R . .
C54 C 0.7322(6) 0.9500(3) 0.3438(3) 0.114(3) Uani 1 1 d G . .
H54 H 0.7044 0.9903 0.3731 0.137 Uiso 1 1 calc R . .
C55 C 0.6983(5) 0.8681(4) 0.3480(3) 0.098(3) Uani 1 1 d G . .
H55 H 0.6472 0.8524 0.3801 0.117 Uiso 1 1 calc R . .
C59 C 0.710(5) 0.441(4) 0.387(3) 0.142(5) Uani 0.352(5) 1 d PU I 1
H59A H 0.6900 0.4968 0.3701 0.171 Uiso 0.352(5) 1 calc PR I 1
H59B H 0.6759 0.4003 0.3573 0.171 Uiso 0.352(5) 1 calc PR I 1
Cl1 Cl 0.8439(8) 0.4317(6) 0.3768(5) 0.167(4) Uani 0.352(5) 1 d PU I 1
Cl2 Cl 0.6549(9) 0.4318(7) 0.4535(5) 0.154(4) Uani 0.352(5) 1 d PU I 1
C59' C 0.686(8) 0.384(6) 0.433(5) 0.142(6) Uani 0.148(5) 1 d PU I 2
H59C H 0.6141 0.3827 0.4539 0.170 Uiso 0.148(5) 1 calc PR I 2
H59D H 0.7016 0.3289 0.4144 0.170 Uiso 0.148(5) 1 calc PR I 2
Cl1' Cl 0.772(2) 0.4108(14) 0.4810(10) 0.161(7) Uani 0.148(5) 1 d PU I 2
Cl2' Cl 0.691(3) 0.4635(16) 0.3708(15) 0.123(6) Uani 0.148(5) 1 d PU I 2

loop_
_atom_site_aniso_label
_atom_site_aniso_U_11
_atom_site_aniso_U_22
_atom_site_aniso_U_33
_atom_site_aniso_U_23
_atom_site_aniso_U_13
_atom_site_aniso_U_12
C1 0.092(7) 0.058(6) 0.103(7) -0.009(5) 0.006(6) -0.011(5)
C2 0.081(6) 0.060(7) 0.096(7) -0.006(5) -0.005(5) 0.004(5)
C3 0.106(7) 0.048(6) 0.115(7) -0.008(5) 0.002(6) -0.003(5)
C4 0.101(8) 0.058(7) 0.081(6) -0.007(5) -0.006(6) 0.000(6)
C5 0.082(8) 0.050(6) 0.107(8) -0.014(5) 0.012(6) 0.012(5)
C6 0.085(8) 0.052(6) 0.089(7) -0.003(5) 0.014(6) 0.014(5)
C7 0.089(6) 0.046(6) 0.068(5) -0.002(4) 0.009(5) 0.004(5)
C8 0.089(7) 0.058(7) 0.075(6) -0.001(5) 0.012(5) -0.021(5)
C9 0.098(8) 0.060(7) 0.083(7) 0.002(5) -0.003(6) -0.030(6)
C10 0.101(8) 0.059(7) 0.086(6) -0.010(5) -0.001(6) -0.003(6)
C11 0.088(6) 0.057(6) 0.099(7) -0.013(5) 0.010(5) -0.011(5)
C12 0.071(6) 0.083(8) 0.090(6) -0.009(5) 0.014(5) -0.013(5)
C13 0.097(7) 0.054(7) 0.087(7) -0.008(5) 0.011(6) -0.020(6)
C14 0.096(8) 0.042(5) 0.091(7) -0.016(5) -0.012(6) 0.001(5)
C15 0.097(8) 0.040(5) 0.090(7) -0.013(4) -0.007(6) -0.012(5)
C16 0.072(6) 0.056(6) 0.097(7) -0.002(5) -0.005(5) -0.012(5)
C17 0.078(6) 0.058(6) 0.104(7) -0.011(5) 0.008(6) -0.013(5)
C18 0.095(7) 0.049(6) 0.096(7) 0.003(5) 0.004(6) -0.006(5)
C20 0.082(6) 0.067(6) 0.093(7) 0.005(5) 0.014(6) -0.012(5)
C21 0.104(7) 0.083(7) 0.095(7) -0.004(6) 0.009(6) -0.011(6)
C22 0.118(9) 0.139(10) 0.099(7) 0.025(7) 0.024(7) 0.012(8)
C23 0.153(7) 0.106(7) 0.178(8) 0.023(6) 0.048(7) -0.049(6)
N2 0.199(12) 0.127(11) 0.171(12) -0.004(9) 0.082(10) -0.047(10)
C23' 0.153(7) 0.106(7) 0.178(8) 0.023(6) 0.048(7) -0.049(6)
C24 0.150(10) 0.083(8) 0.125(9) -0.005(7) 0.000(8) -0.013(8)
C25 0.106(7) 0.056(6) 0.131(9) 0.009(6) 0.007(7) -0.009(5)
C26 0.090(7) 0.057(7) 0.085(6) -0.008(5) 0.011(5) 0.011(5)
C27 0.128(8) 0.056(7) 0.126(8) -0.010(5) -0.002(7) -0.006(6)
C28 0.146(9) 0.046(6) 0.129(8) -0.013(5) 0.013(8) 0.008(7)
C29 0.112(7) 0.080(6) 0.147(7) -0.016(5) 0.012(6) 0.026(5)
C29' 0.112(7) 0.080(6) 0.147(7) -0.016(5) 0.012(6) 0.026(5)
N1' 0.132(11) 0.097(10) 0.181(11) -0.022(9) 0.052(9) 0.025(8)
C30 0.082(7) 0.085(8) 0.130(8) -0.018(6) 0.030(6) -0.005(6)
C31 0.097(8) 0.069(7) 0.117(8) 0.000(6) 0.010(6) 0.010(6)
C32 0.113(7) 0.038(6) 0.082(6) -0.003(5) 0.000(5) -0.008(5)
C33 0.106(7) 0.050(6) 0.117(7) 0.000(5) 0.005(6) -0.012(5)
C34 0.146(9) 0.057(7) 0.100(7) -0.005(5) 0.007(7) 0.007(6)
C35 0.131(10) 0.047(7) 0.155(10) 0.020(7) -0.017(8) -0.009(6)
C36 0.119(8) 0.065(7) 0.147(9) 0.027(7) -0.003(7) -0.004(6)
C37 0.130(8) 0.050(7) 0.136(9) 0.023(6) 0.006(7) -0.012(6)
C38 0.089(7) 0.059(6) 0.096(6) -0.002(5) 0.024(6) -0.013(6)
C39 0.097(7) 0.097(8) 0.130(8) -0.028(6) 0.039(6) -0.042(6)
C40 0.126(9) 0.102(8) 0.157(9) -0.037(7) 0.040(8) -0.050(7)
C41 0.121(5) 0.124(5) 0.150(5) -0.019(5) 0.037(5) -0.029(5)
N1 0.150(10) 0.153(11) 0.201(12) -0.043(10) 0.073(10) -0.040(10)
C41' 0.121(5) 0.124(5) 0.150(5) -0.019(5) 0.037(5) -0.029(5)
C42 0.126(10) 0.084(8) 0.197(11) -0.033(7) 0.048(9) -0.015(7)
C43 0.108(9) 0.099(8) 0.115(8) 0.002(6) 0.021(7) -0.006(7)
C44 0.106(8) 0.056(7) 0.082(6) -0.003(5) 0.006(6) 0.002(6)
C45 0.143(10) 0.065(7) 0.099(7) -0.006(6) 0.012(8) 0.003(7)
C46 0.122(9) 0.100(9) 0.121(8) -0.029(6) 0.024(6) 0.003(7)
C47 0.143(7) 0.068(6) 0.144(7) -0.019(5) 0.028(6) 0.007(6)
C47' 0.143(7) 0.068(6) 0.144(7) -0.019(5) 0.028(6) 0.007(6)
N2' 0.174(12) 0.086(10) 0.172(11) -0.016(9) 0.063(10) 0.011(9)
C48 0.138(10) 0.062(7) 0.149(9) 0.007(6) 0.023(8) 0.013(7)
C49 0.113(8) 0.066(7) 0.119(7) 0.005(6) 0.006(6) -0.007(6)
C50 0.093(6) 0.044(6) 0.096(7) -0.004(5) -0.007(5) 0.001(5)
C51 0.120(8) 0.066(7) 0.089(7) -0.006(5) 0.000(6) -0.011(5)
C52 0.116(7) 0.057(7) 0.158(9) 0.021(6) 0.021(7) -0.022(6)
C53 0.101(8) 0.058(7) 0.158(10) 0.014(7) -0.018(7) -0.021(6)
C54 0.140(9) 0.057(7) 0.145(9) -0.009(6) 0.004(8) 0.000(6)
C55 0.129(8) 0.037(5) 0.126(8) -0.002(5) 0.016(6) -0.005(5)
C59 0.153(9) 0.135(12) 0.139(10) -0.001(10) -0.025(9) -0.015(11)
Cl1 0.171(8) 0.162(8) 0.168(7) -0.009(6) 0.009(6) 0.025(6)
Cl2 0.140(7) 0.158(9) 0.164(8) 0.026(6) -0.004(5) -0.015(7)
C59' 0.153(11) 0.133(13) 0.139(12) 0.013(10) -0.030(10) -0.020(12)
Cl1' 0.179(13) 0.150(13) 0.153(12) 0.032(10) -0.055(10) -0.034(11)
Cl2' 0.146(14) 0.094(14) 0.127(13) 0.004(9) -0.025(11) 0.000(11)

loop_
_atom_type_symbol
_atom_type_description
_atom_type_scat_dispersion_real
_atom_type_scat_dispersion_imag
_atom_type_scat_source
C C 0.0033 0.0016 'International Tables Vol C Tables 4.2.6.8 and 6.1.1.4'
H H 0.0000 0.0000 'International Tables Vol C Tables 4.2.6.8 and 6.1.1.4'
N N 0.0061 0.0033 'International Tables Vol C Tables 4.2.6.8 and 6.1.1.4'
Cl Cl 0.1484 0.1585 'International Tables Vol C Tables 4.2.6.8 and 6.1.1.4'

loop_
_geom_angle_atom_site_label_1
_geom_angle_atom_site_label_2
_geom_angle_atom_site_label_3
_geom_angle
C18 C1 C2 120.6(8)
C18 C1 C20 119.6(8)
C2 C1 C20 119.7(8)
C3 C2 C1 176.7(9)
C2 C3 C4 178.9(10)
C3 C4 C5 116.9(8)
C3 C4 C26 121.0(9)
C5 C4 C26 122.1(8)
C6 C5 C4 178.7(10)
C5 C6 C7 179.0(9)
C6 C7 C8 120.7(7)
C6 C7 C32 121.0(8)
C8 C7 C32 118.2(8)
C9 C8 C7 178.4(10)
C8 C9 C10 176.4(9)
C9 C10 C11 117.0(9)
C9 C10 C38 121.9(8)
C11 C10 C38 121.1(8)
C12 C11 C10 177.1(9)
C11 C12 C13 177.4(9)
C14 C13 C12 115.1(8)
C14 C13 C44 123.8(8)
C12 C13 C44 120.9(8)
C15 C14 C13 177.0(8)
C14 C15 C16 177.6(9)
C15 C16 C17 118.9(7)
C15 C16 C50 122.0(8)
C17 C16 C50 119.0(8)
C18 C17 C16 176.7(9)
C17 C18 C1 177.5(9)
C21 C20 C25 118.6(9)
C21 C20 C1 123.6(9)
C25 C20 C1 117.7(9)
C20 C21 C22 119.4(9)
C20 C21 H21 120.3
C22 C21 H21 120.3
C23 C22 C21 120.4(10)
C23 C22 H22 119.8
C21 C22 H22 119.8
N2 C23 C24 119.2(13)
N2 C23 C22 122.4(13)
C24 C23 C22 118.4(11)
C23 N2 H2A 120.0
C23 N2 H2B 120.0
H2A N2 H2B 120.0
C23 C24 C25 123.1(12)
C23 C24 H24 118.4
C25 C24 H24 118.4
C24 C25 C20 120.1(10)
C24 C25 H25 120.0
C20 C25 H25 120.0
C31 C26 C27 119.6(8)
C31 C26 C4 120.7(8)
C27 C26 C4 119.7(9)
C28 C27 C26 118.6(9)
C28 C27 H27 120.7
C26 C27 H27 120.7
C29 C28 C27 123.4(9)
C29 C28 H28 118.3
C27 C28 H28 118.3
C28 C29 C30 118.0(9)
C28 C29 H29 121.0
C30 C29 H29 121.0
H1C N1' H1D 120.0
C31 C30 C29 121.0(9)
C31 C30 H30 119.5
C29 C30 H30 119.5
C26 C31 C30 119.4(8)
C26 C31 H31 120.3
C30 C31 H31 120.3
C37 C32 C33 118.3(8)
C37 C32 C7 121.6(9)
C33 C32 C7 120.1(9)
C32 C33 C34 119.2(9)
C32 C33 H33 120.4
C34 C33 H33 120.4
C35 C34 C33 122.5(9)
C35 C34 H34 118.8
C33 C34 H34 118.8
C34 C35 C36 118.1(9)
C34 C35 H35 121.0
C36 C35 H35 121.0
C35 C36 C37 120.0(10)
C35 C36 H36 120.0
C37 C36 H36 120.0
C32 C37 C36 121.8(10)
C32 C37 H37 119.1
C36 C37 H37 119.1
C43 C38 C39 117.8(9)
C43 C38 C10 122.6(9)
C39 C38 C10 119.6(9)
C40 C39 C38 121.0(9)
C40 C39 H39 119.5
C38 C39 H39 119.5
C39 C40 C41 119.9(10)
C39 C40 H40 120.1
C41 C40 H40 120.1
C40 C41 C42 120.3(11)
C40 C41 N1 117.3(13)
C42 C41 N1 120.9(14)
C41 N1 H1A 120.0
C41 N1 H1B 120.0
H1A N1 H1B 120.0
C43 C42 C41 118.0(11)
C43 C42 H42 121.0
C41 C42 H42 121.0
C38 C43 C42 122.8(10)
C38 C43 H43 118.6
C42 C43 H43 118.6
C45 C44 C49 118.2(9)
C45 C44 C13 123.0(8)
C49 C44 C13 118.8(10)
C44 C45 C46 121.9(10)
C44 C45 H45 119.0
C46 C45 H45 119.0
C45 C46 C47 119.1(10)
C45 C46 H46 120.4
C47 C46 H46 120.4
C48 C47 C46 119.4(11)
C48 C47 H47 120.3
C46 C47 H47 120.3
H2C N2' H2D 120.0
C47 C48 C49 121.4(10)
C47 C48 H48 119.3
C49 C48 H48 119.3
C44 C49 C48 119.5(9)
C44 C49 H49 120.2
C48 C49 H49 120.2
C51 C50 C55 120.0
C51 C50 C16 119.9(6)
C55 C50 C16 120.1(6)
C52 C51 C50 120.0
C52 C51 H51 120.0
C50 C51 H51 120.0
C53 C52 C51 120.0
C53 C52 H52 120.0
C51 C52 H52 120.0
C52 C53 C54 120.0
C52 C53 H53 120.0
C54 C53 H53 120.0
C55 C54 C53 120.0
C55 C54 H54 120.0
C53 C54 H54 120.0
C54 C55 C50 120.0
C54 C55 H55 120.0
C50 C55 H55 120.0
Cl2 C59 Cl1 123(3)
Cl2 C59 H59A 106.7
Cl1 C59 H59A 106.7
Cl2 C59 H59B 106.7
Cl1 C59 H59B 106.7
H59A C59 H59B 106.6
Cl1' C59' Cl2' 103(6)
Cl1' C59' H59C 111.1
Cl2' C59' H59C 111.1
Cl1' C59' H59D 111.1
Cl2' C59' H59D 111.1
H59C C59' H59D 109.1

loop_
_geom_bond_atom_site_label_1
_geom_bond_atom_site_label_2
_geom_bond_distance
C1 C18 1.392(12)
C1 C2 1.421(11)
C1 C20 1.460(10)
C2 C3 1.187(11)
C3 C4 1.409(11)
C4 C5 1.410(12)
C4 C26 1.467(11)
C5 C6 1.185(12)
C6 C7 1.367(12)
C7 C8 1.398(12)
C7 C32 1.485(10)
C8 C9 1.186(11)
C9 C10 1.398(12)
C10 C11 1.399(12)
C10 C38 1.461(11)
C11 C12 1.215(11)
C12 C13 1.433(11)
C13 C14 1.380(13)
C13 C44 1.434(11)
C14 C15 1.234(13)
C15 C16 1.355(12)
C16 C17 1.377(11)
C16 C50 1.482(9)
C17 C18 1.206(11)
C20 C21 1.374(10)
C20 C25 1.393(11)
C21 C22 1.410(11)
C21 H21 0.9500
C22 C23 1.391(15)
C22 H22 0.9500
C23 N2 1.326(18)
C23 C24 1.327(14)
N2 H2A 0.8800
N2 H2B 0.8800
C24 C25 1.364(12)
C24 H24 0.9500
C25 H25 0.9500
C26 C31 1.385(10)
C26 C27 1.396(10)
C27 C28 1.376(12)
C27 H27 0.9500
C28 C29 1.346(12)
C28 H28 0.9500
C29 C30 1.391(12)
C29 H29 0.9500
N1' H1C 0.8800
N1' H1D 0.8800
C30 C31 1.391(11)
C30 H30 0.9500
C31 H31 0.9500
C32 C37 1.343(10)
C32 C33 1.386(10)
C33 C34 1.412(11)
C33 H33 0.9500
C34 C35 1.328(12)
C34 H34 0.9500
C35 C36 1.386(12)
C35 H35 0.9500
C36 C37 1.403(11)
C36 H36 0.9500
C37 H37 0.9500
C38 C43 1.358(11)
C38 C39 1.404(11)
C39 C40 1.358(11)
C39 H39 0.9500
C40 C41 1.371(13)
C40 H40 0.9500
C41 C42 1.402(13)
C41 N1 1.407(18)
N1 H1A 0.8800
N1 H1B 0.8800
C42 C43 1.369(12)
C42 H42 0.9500
C43 H43 0.9500
C44 C45 1.366(12)
C44 C49 1.386(11)
C45 C46 1.392(12)
C45 H45 0.9500
C46 C47 1.393(13)
C46 H46 0.9500
C47 C48 1.336(12)
C47 H47 0.9500
N2' H2C 0.8800
N2' H2D 0.8800
C48 C49 1.412(12)
C48 H48 0.9500
C49 H49 0.9500
C50 C51 1.3900
C50 C55 1.3900
C51 C52 1.3900
C51 H51 0.9500
C52 C53 1.3900
C52 H52 0.9500
C53 C54 1.3900
C53 H53 0.9500
C54 C55 1.3900
C54 H54 0.9500
C55 H55 0.9500
C59 Cl2 1.54(7)
C59 Cl1 1.69(7)
C59 H59A 0.9900
C59 H59B 0.9900
C59' Cl1' 1.52(8)
C59' Cl2' 1.81(11)
C59' H59C 0.9900
C59' H59D 0.9900
